data_4509661
loop_
_publ_author_name
'Hulvey, Zeric'
'Ayala, Elizabeth'
'Furman, Joshua D.'
'Forster, Paul M.'
'Cheetham, Anthony K.'

_publ_section_title
;
 Structural Diversity in Coordination Polymers Composed of Divalent
 Transition Metals, 2,2&#x2032;-Bipyridine, and Perfluorinated
 Dicarboxylates
;
_journal_issue 11
_journal_name_full 'Crystal Growth &amp; Design'
_journal_page_first 4759
_journal_paper_doi 10.1021/cg9006058
_journal_volume 9
_journal_year 2009
_chemical_formula_sum 'C36 H18 F8 Mn2 N4 O9'
_chemical_formula_weight 912.42
_chemical_name_systematic
; 
 ? 
;
_space_group_IT_number 9
_symmetry_cell_setting monoclinic
_symmetry_space_group_name_Hall 'C -2yc'
_symmetry_space_group_name_H-M 'C 1 c 1'
_atom_sites_solution_hydrogens geom
_atom_sites_solution_primary direct
_atom_sites_solution_secondary difmap
_audit_creation_method SHELXL-97
_cell_angle_alpha 90.00
_cell_angle_beta 104.920(3)
_cell_angle_gamma 90.00
_cell_formula_units_Z 4
_cell_length_a 13.8311(18)
_cell_length_b 13.7846(19)
_cell_length_c 18.904(3)
_cell_measurement_reflns_used 15
_cell_measurement_temperature 293(2)
_cell_measurement_theta_max 3.25
_cell_measurement_theta_min 1.28
_cell_volume 3482.7(9)
_computing_cell_refinement 'Bruker SMART'
_computing_data_collection 'Bruker SMART'
_computing_data_reduction 'Bruker SAINT'
_computing_molecular_graphics 'Bruker SHELXTL'
_computing_publication_material 'Bruker SHELXTL'
_computing_structure_refinement 'SHELXL-97 (Sheldrick, 1997)'
_computing_structure_solution 'SHELXS-97 (Sheldrick, 1990)'
_diffrn_ambient_temperature 293(2)
_diffrn_measured_fraction_theta_full 0.991
_diffrn_measured_fraction_theta_max 0.991
_diffrn_measurement_device_type 'CCD area detector'
_diffrn_measurement_method 'phi and omega scans'
_diffrn_radiation_monochromator graphite
_diffrn_radiation_source 'fine-focus sealed tube'
_diffrn_radiation_type MoK\a
_diffrn_radiation_wavelength 0.71073
_diffrn_reflns_av_R_equivalents 0.0685
_diffrn_reflns_av_sigmaI/netI 0.1141
_diffrn_reflns_limit_h_max 17
_diffrn_reflns_limit_h_min -16
_diffrn_reflns_limit_k_max 16
_diffrn_reflns_limit_k_min -17
_diffrn_reflns_limit_l_max 23
_diffrn_reflns_limit_l_min -23
_diffrn_reflns_number 14227
_diffrn_reflns_theta_full 26.37
_diffrn_reflns_theta_max 26.37
_diffrn_reflns_theta_min 2.12
_exptl_absorpt_coefficient_mu 0.833
_exptl_absorpt_correction_T_max 0.8470
_exptl_absorpt_correction_T_min 0.5453
_exptl_absorpt_correction_type multi-scan
_exptl_absorpt_process_details sadabs
_exptl_crystal_colour yellow
_exptl_crystal_density_diffrn 1.740
_exptl_crystal_density_method 'not measured'
_exptl_crystal_description block
_exptl_crystal_F_000 1824
_exptl_crystal_size_max 0.3
_exptl_crystal_size_mid 0.2
_exptl_crystal_size_min 0.2
_refine_diff_density_max 0.545
_refine_diff_density_min -0.369
_refine_diff_density_rms 0.085
_refine_ls_abs_structure_details 'Flack H D (1983), Acta Cryst. A39, 876-881'
_refine_ls_abs_structure_Flack 0.00(10)
_refine_ls_extinction_method none
_refine_ls_goodness_of_fit_ref 0.967
_refine_ls_hydrogen_treatment mixed
_refine_ls_matrix_type full
_refine_ls_number_parameters 540
_refine_ls_number_reflns 6412
_refine_ls_number_restraints 5
_refine_ls_restrained_S_all 0.967
_refine_ls_R_factor_all 0.1222
_refine_ls_R_factor_gt 0.0671
_refine_ls_shift/su_max 0.025
_refine_ls_shift/su_mean 0.001
_refine_ls_structure_factor_coef Fsqd
_refine_ls_weighting_details 'calc w=1/[\s^2^(Fo^2^)+(0.0788P)^2^+0.0000P] where P=(Fo^2^+2Fc^2^)/3'
_refine_ls_weighting_scheme calc
_refine_ls_wR_factor_gt 0.1360
_refine_ls_wR_factor_ref 0.1622
_reflns_number_gt 3833
_reflns_number_total 6412
_reflns_threshold_expression >2sigma(I)
_cod_data_source_file cg9006058sup1.cif
_cod_data_source_block compound_2
_cod_depositor_comments
;
The following automatic conversions were performed:

'_symmetry_cell_setting' value 'Monoclinic' changed to 'monoclinic'
according to /home/saulius/struct/CIF-dictionaries/cif_core.dic
dictionary named 'cif_core.dic' version 2.4.2 from 2011-04-26.

Automatic conversion script
Id: cif_fix_values 1891 2012-01-12 08:04:46Z andrius 
;
_cod_original_cell_volume 3482.6(8)
_cod_original_sg_symbol_H-M Cc
_cod_database_code 4509661

loop_
_symmetry_equiv_pos_as_xyz
'x, y, z'
'x, -y, z+1/2'
'x+1/2, y+1/2, z'
'x+1/2, -y+1/2, z+1/2'

loop_
_atom_site_label
_atom_site_type_symbol
_atom_site_fract_x
_atom_site_fract_y
_atom_site_fract_z
_atom_site_U_iso_or_equiv
_atom_site_adp_type
_atom_site_occupancy
_atom_site_symmetry_multiplicity
_atom_site_calc_flag
_atom_site_refinement_flags
Mn1 Mn 0.93780(9) 0.23431(8) 0.54045(6) 0.0371(3) Uani 1 1 d .
Mn2 Mn 1.01171(8) 0.39453(8) 0.67570(6) 0.0329(3) Uani 1 1 d .
C1 C 0.8031(7) 0.4165(8) 0.5522(5) 0.050(3) Uani 1 1 d .
C2 C 0.7534(6) 0.4847(6) 0.5961(4) 0.0330(19) Uani 1 1 d .
C3 C 0.6942(7) 0.4510(6) 0.6395(5) 0.040(2) Uani 1 1 d .
C4 C 0.7581(6) 0.5827(7) 0.5882(4) 0.041(2) Uani 1 1 d .
C5 C 0.7028(6) 0.6455(6) 0.6217(4) 0.039(2) Uani 1 1 d .
C6 C 0.6406(6) 0.5123(6) 0.6726(4) 0.0353(19) Uani 1 1 d .
C7 C 0.6434(6) 0.6101(6) 0.6651(4) 0.0355(19) Uani 1 1 d .
C8 C 0.5819(7) 0.6797(6) 0.6998(5) 0.044(2) Uani 1 1 d .
C9 C 0.8170(7) 0.1153(8) 0.6289(5) 0.057(3) Uani 1 1 d .
H9 H 0.7998 0.1770 0.6412 0.069 Uiso 1 1 calc R
C10 C 0.7890(8) 0.0352(8) 0.6639(5) 0.062(3) Uani 1 1 d .
H10 H 0.7541 0.0432 0.6995 0.074 Uiso 1 1 calc R
C11 C 0.8134(8) -0.0541(8) 0.6454(6) 0.062(3) Uani 1 1 d .
H11 H 0.7961 -0.1085 0.6685 0.074 Uiso 1 1 calc R
C12 C 0.8641(7) -0.0644(7) 0.5918(5) 0.057(3) Uani 1 1 d .
H12 H 0.8793 -0.1260 0.5778 0.068 Uiso 1 1 calc R
C13 C 0.8926(6) 0.0170(7) 0.5590(4) 0.040(2) Uani 1 1 d .
C14 C 0.9496(7) 0.0156(6) 0.5018(5) 0.044(2) Uani 1 1 d .
C15 C 0.9640(7) -0.0672(7) 0.4649(5) 0.055(3) Uani 1 1 d .
H15 H 0.9392 -0.1263 0.4763 0.066 Uiso 1 1 calc R
C16 C 1.0144(9) -0.0631(8) 0.4116(6) 0.073(3) Uani 1 1 d .
H16 H 1.0225 -0.1181 0.3852 0.087 Uiso 1 1 calc R
C17 C 1.0520(8) 0.0230(9) 0.3984(5) 0.067(3) Uani 1 1 d .
H17 H 1.0888 0.0277 0.3637 0.080 Uiso 1 1 calc R
C18 C 1.0362(7) 0.1034(7) 0.4358(5) 0.049(2) Uani 1 1 d .
H18 H 1.0610 0.1625 0.4244 0.059 Uiso 1 1 calc R
C19 C 1.2119(7) 0.3823(6) 0.8033(4) 0.036(2) Uani 1 1 d .
C20 C 1.1783(6) 0.4321(6) 0.8645(4) 0.0321(18) Uani 1 1 d .
C21 C 1.1279(6) 0.3868(6) 0.9094(4) 0.038(2) Uani 1 1 d .
C22 C 1.1945(6) 0.5303(6) 0.8765(4) 0.041(2) Uani 1 1 d .
C23 C 1.1623(7) 0.5804(6) 0.9296(5) 0.042(2) Uani 1 1 d .
C24 C 1.0955(6) 0.4369(6) 0.9619(4) 0.0357(19) Uani 1 1 d .
C25 C 1.1105(6) 0.5342(6) 0.9728(4) 0.0325(19) Uani 1 1 d .
C26 C 1.0652(6) 0.5906(6) 1.0248(4) 0.0307(18) Uani 1 1 d .
C27 C 0.8949(7) 0.3094(7) 0.7882(5) 0.053(2) Uani 1 1 d .
H27 H 0.9102 0.2503 0.7699 0.063 Uiso 1 1 calc R
C28 C 0.8409(8) 0.3091(8) 0.8404(5) 0.064(3) Uani 1 1 d .
H28 H 0.8201 0.2511 0.8568 0.076 Uiso 1 1 calc R
C29 C 0.8192(8) 0.3951(9) 0.8670(5) 0.071(3) Uani 1 1 d .
H29 H 0.7841 0.3972 0.9028 0.085 Uiso 1 1 calc R
C30 C 0.8494(8) 0.4786(8) 0.8406(5) 0.060(3) Uani 1 1 d .
H30 H 0.8325 0.5382 0.8572 0.072 Uiso 1 1 calc R
C31 C 0.9042(6) 0.4758(6) 0.7899(4) 0.036(2) Uani 1 1 d .
C32 C 0.9399(6) 0.5641(6) 0.7604(4) 0.041(2) Uani 1 1 d .
C33 C 0.9296(8) 0.6566(7) 0.7843(6) 0.062(3) Uani 1 1 d .
H33 H 0.8969 0.6667 0.8209 0.075 Uiso 1 1 calc R
C34 C 0.9667(9) 0.7333(7) 0.7548(6) 0.070(3) Uani 1 1 d .
H34 H 0.9609 0.7954 0.7725 0.084 Uiso 1 1 calc R
C35 C 1.0124(9) 0.7203(7) 0.6996(6) 0.068(3) Uani 1 1 d .
H35 H 1.0377 0.7725 0.6788 0.081 Uiso 1 1 calc R
C36 C 1.0196(9) 0.6266(6) 0.6759(6) 0.053(2) Uani 1 1 d .
H36 H 1.0503 0.6165 0.6381 0.063 Uiso 1 1 calc R
N1 N 0.8676(5) 0.1058(5) 0.5784(4) 0.0424(17) Uani 1 1 d .
N2 N 0.9864(5) 0.1017(5) 0.4883(4) 0.0417(17) Uani 1 1 d .
N3 N 0.9257(5) 0.3903(5) 0.7632(3) 0.0387(17) Uani 1 1 d .
N4 N 0.9847(5) 0.5493(5) 0.7045(3) 0.0411(18) Uani 1 1 d .
O1 O 0.8676(4) 0.3578(4) 0.5890(3) 0.0385(14) Uani 1 1 d .
O2 O 0.7751(7) 0.4257(6) 0.4851(4) 0.086(3) Uani 1 1 d .
O3 O 0.5280(4) 0.7412(4) 0.6547(3) 0.0367(13) Uani 1 1 d .
O4 O 0.5841(6) 0.6700(5) 0.7635(3) 0.073(2) Uani 1 1 d .
O5 O 1.1592(4) 0.3940(4) 0.7407(3) 0.0430(15) Uani 1 1 d .
O6 O 1.2924(5) 0.3381(5) 0.8200(3) 0.0608(19) Uani 1 1 d .
O7 O 1.0640(5) 0.5531(4) 1.0843(3) 0.0411(14) Uani 1 1 d .
O8 O 1.0345(5) 0.6731(4) 1.0032(3) 0.0533(17) Uani 1 1 d .
OW O 0.8280(7) 0.2569(6) 0.4421(4) 0.084(3) Uani 1 1 d D
HWA H 0.796(7) 0.305(4) 0.440(5) 0.08(3) Uiso 1 1 d D
HWB H 0.805(7) 0.227(6) 0.405(3) 0.08(3) Uiso 1 1 d D
F1 F 0.8120(4) 0.6228(4) 0.5469(3) 0.0655(16) Uani 1 1 d .
F2 F 0.6858(4) 0.3547(4) 0.6478(3) 0.0671(16) Uani 1 1 d .
F3 F 0.5851(4) 0.4724(3) 0.7136(3) 0.0610(14) Uani 1 1 d .
F4 F 0.7130(4) 0.7410(3) 0.6128(3) 0.0598(14) Uani 1 1 d .
F5 F 1.2438(4) 0.5798(4) 0.8343(3) 0.0624(16) Uani 1 1 d .
F6 F 1.1088(4) 0.2916(3) 0.9009(3) 0.0547(14) Uani 1 1 d .
F7 F 1.0448(4) 0.3852(4) 1.0015(3) 0.0590(15) Uani 1 1 d .
F8 F 1.1852(4) 0.6751(4) 0.9363(3) 0.0651(16) Uani 1 1 d .

loop_
_atom_site_aniso_label
_atom_site_aniso_U_11
_atom_site_aniso_U_22
_atom_site_aniso_U_33
_atom_site_aniso_U_23
_atom_site_aniso_U_13
_atom_site_aniso_U_12
Mn1 0.0454(7) 0.0347(7) 0.0351(6) -0.0040(6) 0.0173(5) -0.0028(6)
Mn2 0.0414(7) 0.0319(7) 0.0297(6) -0.0020(6) 0.0169(5) 0.0039(6)
C1 0.046(6) 0.075(8) 0.032(5) 0.004(5) 0.013(4) 0.012(5)
C2 0.030(5) 0.031(5) 0.036(4) -0.003(4) 0.005(4) 0.013(4)
C3 0.049(5) 0.018(4) 0.052(5) -0.001(4) 0.012(4) 0.003(4)
C4 0.034(5) 0.057(6) 0.035(5) 0.004(4) 0.017(4) 0.009(4)
C5 0.047(6) 0.029(5) 0.041(5) 0.005(4) 0.012(4) 0.004(4)
C6 0.037(5) 0.031(5) 0.037(4) 0.006(4) 0.009(4) 0.001(4)
C7 0.035(5) 0.044(5) 0.027(4) -0.003(4) 0.006(3) 0.008(4)
C8 0.057(6) 0.029(5) 0.055(6) -0.004(4) 0.033(5) 0.010(5)
C9 0.062(7) 0.064(7) 0.058(6) -0.003(5) 0.036(5) -0.005(5)
C10 0.067(7) 0.069(8) 0.062(6) -0.013(6) 0.040(6) -0.022(6)
C11 0.073(7) 0.059(7) 0.062(6) 0.014(5) 0.030(6) -0.017(6)
C12 0.062(7) 0.037(6) 0.068(6) 0.003(5) 0.009(5) -0.013(5)
C13 0.042(5) 0.044(6) 0.034(5) 0.000(4) 0.007(4) -0.008(4)
C14 0.045(5) 0.039(6) 0.048(5) -0.006(4) 0.013(4) 0.009(4)
C15 0.060(7) 0.045(6) 0.062(6) -0.008(5) 0.018(5) 0.003(5)
C16 0.086(9) 0.049(7) 0.084(8) -0.031(6) 0.024(7) 0.015(6)
C17 0.074(8) 0.083(9) 0.052(6) -0.009(6) 0.030(5) 0.014(7)
C18 0.056(6) 0.055(6) 0.043(5) 0.002(5) 0.028(5) 0.007(5)
C19 0.036(5) 0.043(5) 0.031(5) -0.002(4) 0.013(4) 0.005(4)
C20 0.035(5) 0.035(5) 0.029(4) 0.002(3) 0.013(4) 0.003(4)
C21 0.047(5) 0.034(5) 0.035(4) 0.002(4) 0.016(4) 0.008(4)
C22 0.047(5) 0.052(6) 0.031(4) 0.001(4) 0.023(4) -0.002(4)
C23 0.055(6) 0.036(5) 0.044(5) -0.012(4) 0.029(4) 0.000(4)
C24 0.040(5) 0.040(5) 0.028(4) -0.006(4) 0.012(4) -0.010(4)
C25 0.040(5) 0.041(5) 0.019(4) -0.002(3) 0.013(3) 0.007(4)
C26 0.033(4) 0.025(5) 0.037(4) -0.005(4) 0.017(4) 0.004(4)
C27 0.069(7) 0.043(6) 0.052(6) -0.002(5) 0.027(5) -0.001(5)
C28 0.078(8) 0.066(7) 0.062(7) 0.002(5) 0.045(6) -0.015(6)
C29 0.074(8) 0.104(10) 0.052(6) -0.001(6) 0.049(6) 0.006(7)
C30 0.084(8) 0.067(7) 0.040(5) -0.001(5) 0.036(5) 0.017(6)
C31 0.042(5) 0.036(5) 0.032(4) -0.006(4) 0.011(4) 0.011(4)
C32 0.049(6) 0.040(5) 0.038(5) -0.001(4) 0.019(4) 0.007(4)
C33 0.083(8) 0.041(6) 0.074(7) -0.016(5) 0.040(6) 0.009(5)
C34 0.093(9) 0.042(7) 0.089(8) -0.012(6) 0.046(7) 0.003(6)
C35 0.093(8) 0.031(6) 0.092(8) -0.006(5) 0.049(7) -0.012(5)
C36 0.062(6) 0.046(6) 0.056(5) -0.004(5) 0.027(5) 0.003(5)
N1 0.043(4) 0.044(5) 0.044(4) -0.008(4) 0.018(3) -0.014(4)
N2 0.046(4) 0.042(5) 0.038(4) -0.002(4) 0.013(3) -0.004(4)
N3 0.043(4) 0.041(4) 0.035(4) -0.005(3) 0.016(3) -0.003(3)
N4 0.058(5) 0.032(4) 0.035(4) -0.001(3) 0.015(3) 0.000(4)
O1 0.037(3) 0.045(3) 0.035(3) 0.006(3) 0.010(3) 0.010(3)
O2 0.123(7) 0.093(6) 0.041(4) -0.004(4) 0.018(4) 0.058(5)
O3 0.037(3) 0.035(3) 0.038(3) -0.004(3) 0.010(3) 0.010(3)
O4 0.120(7) 0.066(5) 0.045(4) 0.004(3) 0.046(4) 0.031(4)
O5 0.042(3) 0.059(4) 0.029(3) -0.005(3) 0.010(3) 0.002(3)
O6 0.060(5) 0.089(5) 0.038(3) 0.018(3) 0.022(3) 0.034(4)
O7 0.059(4) 0.045(3) 0.025(3) 0.001(3) 0.020(3) 0.003(3)
O8 0.073(5) 0.048(4) 0.048(4) 0.011(3) 0.033(3) 0.015(3)
OW 0.088(6) 0.079(6) 0.067(6) -0.040(5) -0.012(4) 0.012(5)
F1 0.071(4) 0.067(4) 0.076(4) 0.009(3) 0.051(3) 0.006(3)
F2 0.078(4) 0.035(3) 0.103(4) -0.002(3) 0.049(3) 0.006(3)
F3 0.072(4) 0.043(3) 0.081(4) 0.009(3) 0.043(3) -0.004(3)
F4 0.074(4) 0.037(3) 0.081(4) 0.007(3) 0.041(3) 0.006(3)
F5 0.097(5) 0.051(3) 0.058(3) -0.008(3) 0.055(3) -0.017(3)
F6 0.086(4) 0.040(3) 0.050(3) -0.006(2) 0.038(3) -0.010(3)
F7 0.086(4) 0.052(3) 0.055(3) -0.008(3) 0.047(3) -0.017(3)
F8 0.102(5) 0.043(3) 0.071(4) -0.011(3) 0.059(3) -0.018(3)

loop_
_atom_type_symbol
_atom_type_description
_atom_type_scat_dispersion_real
_atom_type_scat_dispersion_imag
_atom_type_scat_source
C C 0.0033 0.0016 'International Tables Vol C Tables 4.2.6.8 and 6.1.1.4'
H H 0.0000 0.0000 'International Tables Vol C Tables 4.2.6.8 and 6.1.1.4'
N N 0.0061 0.0033 'International Tables Vol C Tables 4.2.6.8 and 6.1.1.4'
O O 0.0106 0.0060 'International Tables Vol C Tables 4.2.6.8 and 6.1.1.4'
F F 0.0171 0.0103 'International Tables Vol C Tables 4.2.6.8 and 6.1.1.4'
Mn Mn 0.3368 0.7283 'International Tables Vol C Tables 4.2.6.8 and 6.1.1.4'

loop_
_geom_angle_atom_site_label_1
_geom_angle_atom_site_label_2
_geom_angle_atom_site_label_3
_geom_angle
_geom_angle_site_symmetry_1
_geom_angle_site_symmetry_3
O8 Mn1 OW 89.5(3) 2_564 .
O8 Mn1 O3 93.1(2) 2_564 3_545
OW Mn1 O3 163.9(3) . 3_545
O8 Mn1 N1 164.0(3) 2_564 .
OW Mn1 N1 97.3(3) . .
O3 Mn1 N1 84.4(2) 3_545 .
O8 Mn1 N2 93.4(2) 2_564 .
OW Mn1 N2 87.9(3) . .
O3 Mn1 N2 107.8(2) 3_545 .
N1 Mn1 N2 72.6(2) . .
O8 Mn1 O1 93.2(2) 2_564 .
OW Mn1 O1 87.7(3) . .
O3 Mn1 O1 76.36(19) 3_545 .
N1 Mn1 O1 101.5(2) . .
N2 Mn1 O1 172.0(2) . .
O5 Mn2 O7 89.7(2) . 2_564
O5 Mn2 O3 88.4(2) . 3_545
O7 Mn2 O3 96.2(2) 2_564 3_545
O5 Mn2 N4 93.3(2) . .
O7 Mn2 N4 89.3(2) 2_564 .
O3 Mn2 N4 174.3(2) 3_545 .
O5 Mn2 N3 100.7(2) . .
O7 Mn2 N3 159.3(2) 2_564 .
O3 Mn2 N3 101.9(2) 3_545 .
N4 Mn2 N3 72.5(2) . .
O5 Mn2 O1 163.3(2) . .
O7 Mn2 O1 84.9(2) 2_564 .
O3 Mn2 O1 76.5(2) 3_545 .
N4 Mn2 O1 102.4(2) . .
N3 Mn2 O1 89.6(2) . .
O2 C1 O1 128.2(9) . .
O2 C1 C2 115.4(8) . .
O1 C1 C2 116.3(7) . .
C4 C2 C3 116.8(7) . .
C4 C2 C1 120.5(7) . .
C3 C2 C1 122.4(8) . .
F2 C3 C6 118.8(7) . .
F2 C3 C2 118.8(7) . .
C6 C3 C2 122.4(8) . .
F1 C4 C2 121.8(7) . .
F1 C4 C5 117.4(7) . .
C2 C4 C5 120.8(7) . .
F4 C5 C7 121.1(7) . .
F4 C5 C4 117.3(7) . .
C7 C5 C4 121.5(8) . .
F3 C6 C7 120.3(7) . .
F3 C6 C3 117.8(7) . .
C7 C6 C3 122.0(7) . .
C6 C7 C5 116.6(7) . .
C6 C7 C8 122.8(7) . .
C5 C7 C8 120.6(8) . .
O4 C8 O3 126.5(7) . .
O4 C8 C7 118.8(8) . .
O3 C8 C7 114.6(7) . .
N1 C9 C10 121.8(10) . .
C11 C10 C9 118.8(9) . .
C10 C11 C12 119.6(9) . .
C11 C12 C13 120.1(9) . .
N1 C13 C12 119.4(8) . .
N1 C13 C14 115.3(7) . .
C12 C13 C14 125.3(9) . .
N2 C14 C15 121.7(9) . .
N2 C14 C13 115.0(7) . .
C15 C14 C13 123.3(9) . .
C16 C15 C14 120.4(10) . .
C17 C16 C15 118.0(9) . .
C16 C17 C18 120.0(9) . .
N2 C18 C17 123.3(10) . .
O5 C19 O6 125.6(7) . .
O5 C19 C20 116.8(7) . .
O6 C19 C20 117.4(7) . .
C21 C20 C22 115.3(7) . .
C21 C20 C19 124.6(7) . .
C22 C20 C19 120.0(7) . .
F6 C21 C24 119.1(7) . .
F6 C21 C20 119.0(7) . .
C24 C21 C20 121.9(8) . .
F5 C22 C20 118.7(7) . .
F5 C22 C23 118.6(8) . .
C20 C22 C23 122.8(7) . .
F8 C23 C25 122.9(7) . .
F8 C23 C22 116.2(7) . .
C25 C23 C22 120.9(8) . .
F7 C24 C25 121.0(6) . .
F7 C24 C21 116.6(7) . .
C25 C24 C21 122.4(7) . .
C24 C25 C23 116.7(6) . .
C24 C25 C26 122.2(7) . .
C23 C25 C26 121.0(7) . .
O7 C26 O8 126.5(7) . .
O7 C26 C25 118.6(7) . .
O8 C26 C25 114.9(7) . .
N3 C27 C28 122.7(9) . .
C29 C28 C27 118.4(9) . .
C28 C29 C30 119.1(8) . .
C29 C30 C31 120.7(9) . .
N3 C31 C30 120.3(8) . .
N3 C31 C32 116.9(7) . .
C30 C31 C32 122.8(8) . .
N4 C32 C33 119.8(8) . .
N4 C32 C31 115.5(7) . .
C33 C32 C31 124.7(7) . .
C34 C33 C32 120.5(9) . .
C33 C34 C35 120.7(9) . .
C34 C35 C36 117.3(9) . .
N4 C36 C35 123.3(9) . .
C9 N1 C13 120.2(8) . .
C9 N1 Mn1 120.6(6) . .
C13 N1 Mn1 118.1(5) . .
C14 N2 C18 116.5(8) . .
C14 N2 Mn1 117.6(5) . .
C18 N2 Mn1 125.0(6) . .
C27 N3 C31 118.8(7) . .
C27 N3 Mn2 123.9(6) . .
C31 N3 Mn2 117.3(5) . .
C36 N4 C32 118.4(7) . .
C36 N4 Mn2 123.7(6) . .
C32 N4 Mn2 117.5(5) . .
C1 O1 Mn1 124.7(5) . .
C1 O1 Mn2 127.6(6) . .
Mn1 O1 Mn2 94.1(2) . .
C8 O3 Mn2 125.9(5) . 3_455
C8 O3 Mn1 134.7(5) . 3_455
Mn2 O3 Mn1 99.3(2) 3_455 3_455
C19 O5 Mn2 144.4(5) . .
C26 O7 Mn2 132.0(5) . 2_565
C26 O8 Mn1 129.7(5) . 2_565

loop_
_geom_bond_atom_site_label_1
_geom_bond_atom_site_label_2
_geom_bond_distance
_geom_bond_site_symmetry_2
Mn1 O8 2.097(6) 2_564
Mn1 OW 2.099(8) .
Mn1 O3 2.201(5) 3_545
Mn1 N1 2.225(7) .
Mn1 N2 2.260(7) .
Mn1 O1 2.267(5) .
Mn2 O5 2.093(6) .
Mn2 O7 2.162(5) 2_564
Mn2 O3 2.173(5) 3_545
Mn2 N4 2.257(6) .
Mn2 N3 2.273(6) .
Mn2 O1 2.288(6) .
C1 O2 1.234(11) .
C1 O1 1.271(11) .
C1 C2 1.530(12) .
C2 C4 1.363(12) .
C2 C3 1.380(11) .
C3 F2 1.346(9) .
C3 C6 1.375(11) .
C4 F1 1.331(9) .
C4 C5 1.410(11) .
C5 F4 1.339(9) .
C5 C7 1.390(11) .
C6 F3 1.341(9) .
C6 C7 1.357(11) .
C7 C8 1.537(10) .
C8 O4 1.205(10) .
C8 O3 1.293(10) .
C9 N1 1.328(11) .
C9 C10 1.392(13) .
C10 C11 1.346(14) .
C11 C12 1.379(13) .
C12 C13 1.386(12) .
C13 N1 1.349(11) .
C13 C14 1.494(11) .
C14 N2 1.342(11) .
C14 C15 1.379(12) .
C15 C16 1.366(14) .
C16 C17 1.344(15) .
C17 C18 1.363(14) .
C18 N2 1.347(10) .
C19 O5 1.230(10) .
C19 O6 1.237(10) .
C19 C20 1.517(10) .
C20 C21 1.379(11) .
C20 C22 1.381(11) .
C21 F6 1.341(9) .
C21 C24 1.376(10) .
C22 F5 1.360(9) .
C22 C23 1.383(10) .
C23 F8 1.342(9) .
C23 C25 1.374(11) .
C24 F7 1.352(9) .
C24 C25 1.364(10) .
C25 C26 1.511(9) .
C26 O7 1.242(9) .
C26 O8 1.245(9) .
C27 N3 1.325(11) .
C27 C28 1.381(12) .
C28 C29 1.351(15) .
C29 C30 1.363(14) .
C30 C31 1.367(11) .
C31 N3 1.345(10) .
C31 C32 1.476(12) .
C32 N4 1.371(9) .
C32 C33 1.372(12) .
C33 C34 1.356(14) .
C34 C35 1.365(13) .
C35 C36 1.380(12) .
C36 N4 1.340(11) .
O3 Mn2 2.173(5) 3_455
O3 Mn1 2.201(5) 3_455
O7 Mn2 2.162(5) 2_565
O8 Mn1 2.097(6) 2_565
